data_7242169
loop_
_publ_author_name
'Kataeva, Olga'
'Metlushka, Kirill'
'Ivshin, Kamil'
'Yamaleeva, Zilya'
'Zinnatullin, Ruzal'
'Nikitina, Kristina'
'Badeeva, Elena'
'Khrizanforova, Vera'
'Budnikova, Yulia'
'Naumann, Marco'
'Wellm, Christoph'
'Alfonsov, Alexey'
'Kataev, Vladislav'
'B\"uchner, Bernd'
'Knupfer, Martin'

_publ_section_title
;
 Supramolecular chirality in the crystals of mononuclear and polymeric
 cobalt(ii) complexes with enantiopure and racemic N-thiophosphorylated
 thioureas
;
_journal_issue 10
_journal_name_full CrystEngComm
_journal_page_first 2081
_journal_page_last 2090
_journal_paper_doi 10.1039/D0CE01871F
_journal_volume 23
_journal_year 2021
_chemical_formula_moiety 'C31 H45 Co N5 O4 P2 S4'
_chemical_formula_sum 'C31 H45 Co N5 O4 P2 S4'
_chemical_formula_weight 800.83
_space_group_crystal_system monoclinic
_space_group_IT_number 15
_space_group_name_Hall '-C 2yc'
_space_group_name_H-M_alt 'C 1 2/c 1'
_atom_sites_solution_hydrogens mixed
_audit_creation_method SHELXL-2018/3
_audit_update_record
;
2020-12-20 deposited with the CCDC.	2021-01-26 downloaded from the CCDC.
;
_cell_angle_alpha 90
_cell_angle_beta 102.254(8)
_cell_angle_gamma 90
_cell_formula_units_Z 4
_cell_length_a 23.624(5)
_cell_length_b 9.1342(19)
_cell_length_c 18.340(4)
_cell_measurement_reflns_used 2854
_cell_measurement_temperature 100(2)
_cell_measurement_theta_max 22.84
_cell_measurement_theta_min 2.57
_cell_volume 3867.4(14)
_computing_cell_refinement 'APEX3 v2018.1-0'
_computing_data_collection 'Bruker APEX2'
_computing_data_reduction 'SAINT NT v6.0 (Bruker AXS, 2003)'
_computing_molecular_graphics 'Mercury 2020.1'
_computing_publication_material 'enCIFer 2020.1'
_computing_structure_refinement 'SHELXL-2018/3 (Sheldrick, 2018)'
_computing_structure_solution 'SHELXT 2014/5 (Sheldrick, 2014)'
_diffrn_ambient_temperature 100(2)
_diffrn_measured_fraction_theta_full 0.998
_diffrn_measured_fraction_theta_max 0.992
_diffrn_measurement_device_type 'Bruker APEX-II CCD'
_diffrn_measurement_method '\f and \w scans'
_diffrn_radiation_type MoK\a
_diffrn_radiation_wavelength 0.71073
_diffrn_reflns_av_R_equivalents 0.1418
_diffrn_reflns_av_unetI/netI 0.0953
_diffrn_reflns_Laue_measured_fraction_full 0.998
_diffrn_reflns_Laue_measured_fraction_max 0.992
_diffrn_reflns_limit_h_max 31
_diffrn_reflns_limit_h_min -31
_diffrn_reflns_limit_k_max 12
_diffrn_reflns_limit_k_min -12
_diffrn_reflns_limit_l_max 24
_diffrn_reflns_limit_l_min -24
_diffrn_reflns_number 35082
_diffrn_reflns_point_group_measured_fraction_full 0.998
_diffrn_reflns_point_group_measured_fraction_max 0.992
_diffrn_reflns_theta_full 25.242
_diffrn_reflns_theta_max 28.506
_diffrn_reflns_theta_min 2.565
_exptl_absorpt_coefficient_mu 0.783
_exptl_absorpt_correction_T_max 0.7351
_exptl_absorpt_correction_T_min 0.6473
_exptl_absorpt_correction_type multi-scan
_exptl_absorpt_process_details
;
SADABS-2016/2 (Bruker,2016/2) was used for absorption correction.
wR2(int) was 0.0970 before and 0.0777 after correction.
The Ratio of minimum to maximum transmission is 0.8806.
The \l/2 correction factor is Not present.
;
_exptl_crystal_colour violet
_exptl_crystal_density_diffrn 1.375
_exptl_crystal_description prism
_exptl_crystal_F_000 1676
_exptl_crystal_size_max 0.436
_exptl_crystal_size_mid 0.280
_exptl_crystal_size_min 0.091
_refine_diff_density_max 0.447
_refine_diff_density_min -1.041
_refine_diff_density_rms 0.109
_refine_ls_extinction_method none
_refine_ls_goodness_of_fit_ref 1.035
_refine_ls_hydrogen_treatment mixed
_refine_ls_matrix_type full
_refine_ls_number_parameters 237
_refine_ls_number_reflns 4860
_refine_ls_number_restraints 22
_refine_ls_restrained_S_all 1.035
_refine_ls_R_factor_all 0.1191
_refine_ls_R_factor_gt 0.0610
_refine_ls_shift/su_max 0.001
_refine_ls_shift/su_mean 0.000
_refine_ls_structure_factor_coef Fsqd
_refine_ls_weighting_details 'w=1/[\s^2^(Fo^2^)+(0.0826P)^2^+1.8142P] where P=(Fo^2^+2Fc^2^)/3'
_refine_ls_weighting_scheme calc
_refine_ls_wR_factor_gt 0.1456
_refine_ls_wR_factor_ref 0.1770
_reflns_Friedel_coverage 0.000
_reflns_number_gt 2898
_reflns_number_total 4860
_reflns_threshold_expression 'I > 2\s(I)'
_cod_data_source_file d0ce01871f2.cif
_cod_data_source_block k8_25
_cod_depositor_comments 'Adding full bibliography for 7242167--7242170.cif.'
_cod_original_sg_symbol_H-M 'C 2/c'
_cod_database_code 7242169
_shelx_shelxl_version_number 2018/3
_shelx_space_group_comment
;
The symmetry employed for this shelxl refinement is uniquely defined
by the following loop, which should always be used as a source of
symmetry information in preference to the above space-group names.
They are only intended as comments.
;
_shelx_estimated_absorpt_t_min 0.726
_shelx_estimated_absorpt_t_max 0.932

loop_
_space_group_symop_operation_xyz
'x, y, z'
'-x, y, -z+1/2'
'x+1/2, y+1/2, z'
'-x+1/2, y+1/2, -z+1/2'
'-x, -y, -z'
'x, -y, z-1/2'
'-x+1/2, -y+1/2, -z'
'x+1/2, -y+1/2, z-1/2'

loop_
_atom_site_label
_atom_site_type_symbol
_atom_site_fract_x
_atom_site_fract_y
_atom_site_fract_z
_atom_site_U_iso_or_equiv
_atom_site_adp_type
_atom_site_occupancy
_atom_site_site_symmetry_order
_atom_site_calc_flag
_atom_site_refinement_flags_posn
_atom_site_refinement_flags_adp
_atom_site_refinement_flags_occupancy
_atom_site_disorder_assembly
_atom_site_disorder_group
Co1 Co 0.500000 0.55224(8) 0.250000 0.0232(2) Uani 1 2 d S T P . .
P1 P 0.35089(4) 0.58524(12) 0.23030(6) 0.0248(3) Uani 1 1 d . . . . .
S1 S 0.50511(4) 0.42956(12) 0.36494(6) 0.0296(3) Uani 1 1 d . . . . .
S2 S 0.28828(5) 0.59200(14) 0.28413(6) 0.0376(3) Uani 1 1 d . . . . .
O1 O 0.36517(11) 0.7354(3) 0.19654(15) 0.0320(7) Uani 1 1 d D . . . .
O2 O 0.33571(12) 0.4897(3) 0.15686(14) 0.0298(7) Uani 1 1 d D . . . .
N1 N 0.41512(13) 0.5340(4) 0.27450(17) 0.0229(7) Uani 1 1 d . . . . .
C2 C 0.43124(17) 0.4620(4) 0.3397(2) 0.0249(8) Uani 1 1 d . . . . .
N3 N 0.39493(15) 0.4222(4) 0.38201(19) 0.0310(8) Uani 1 1 d D . . . .
H3 H 0.3623(7) 0.443(5) 0.369(2) 0.039(14) Uiso 1 1 d D . . . .
C4 C 0.41008(18) 0.3441(5) 0.4535(2) 0.0342(10) Uani 1 1 d . . . . .
H4 H 0.452465 0.356998 0.474318 0.041 Uiso 1 1 calc R U . . .
C5 C 0.39720(17) 0.1796(5) 0.4434(2) 0.0285(9) Uani 1 1 d . . . . .
C6 C 0.35425(19) 0.1247(5) 0.3864(2) 0.0334(10) Uani 1 1 d . . . . .
H6 H 0.332440 0.189943 0.350900 0.040 Uiso 1 1 calc R U . . .
C7 C 0.3428(2) -0.0236(6) 0.3805(3) 0.0428(12) Uani 1 1 d . . . . .
H7 H 0.312996 -0.059728 0.341473 0.051 Uiso 1 1 calc R U . . .
C8 C 0.3750(2) -0.1201(5) 0.4321(3) 0.0414(11) Uani 1 1 d . . . . .
H8 H 0.367851 -0.222444 0.427705 0.050 Uiso 1 1 calc R U . . .
C9 C 0.4174(2) -0.0661(6) 0.4895(3) 0.0462(13) Uani 1 1 d . . . . .
H9 H 0.439143 -0.131245 0.525140 0.055 Uiso 1 1 calc R U . . .
C10 C 0.4283(2) 0.0834(6) 0.4951(3) 0.0419(12) Uani 1 1 d . . . . .
H10 H 0.457418 0.119952 0.534849 0.050 Uiso 1 1 calc R U . . .
C11 C 0.3767(2) 0.4120(6) 0.5074(2) 0.0429(12) Uani 1 1 d . . . . .
H11A H 0.386151 0.516383 0.513468 0.064 Uiso 1 1 calc R U . . .
H11B H 0.387430 0.362946 0.555910 0.064 Uiso 1 1 calc R U . . .
H11C H 0.335033 0.400481 0.487598 0.064 Uiso 1 1 calc R U . . .
C12A C 0.3248(3) 0.8553(7) 0.1725(4) 0.0364(16) Uani 0.764(7) 1 d D . P A 1
H12A H 0.346677 0.948406 0.176344 0.044 Uiso 0.764(7) 1 calc R U P A 1
H12B H 0.297510 0.861700 0.206615 0.044 Uiso 0.764(7) 1 calc R U P A 1
C13A C 0.2910(2) 0.8379(7) 0.0946(3) 0.0366(14) Uani 0.764(7) 1 d . . P A 1
H13A H 0.317464 0.840802 0.060046 0.055 Uiso 0.764(7) 1 calc R U P A 1
H13B H 0.262833 0.917665 0.082788 0.055 Uiso 0.764(7) 1 calc R U P A 1
H13C H 0.270642 0.743851 0.089777 0.055 Uiso 0.764(7) 1 calc R U P A 1
C12B C 0.3128(7) 0.805(2) 0.1541(13) 0.0364(16) Uani 0.236(7) 1 d D . P A 2
H12C H 0.283653 0.819710 0.184991 0.044 Uiso 0.236(7) 1 calc R U P A 2
H12D H 0.295365 0.747007 0.109225 0.044 Uiso 0.236(7) 1 calc R U P A 2
C13B C 0.3374(8) 0.951(2) 0.1333(11) 0.0366(14) Uani 0.236(7) 1 d . . P A 2
H13D H 0.362196 0.932688 0.097615 0.055 Uiso 0.236(7) 1 calc R U P A 2
H13E H 0.360213 0.996615 0.178279 0.055 Uiso 0.236(7) 1 calc R U P A 2
H13F H 0.305462 1.015492 0.110623 0.055 Uiso 0.236(7) 1 calc R U P A 2
C14A C 0.3286(5) 0.3323(7) 0.1680(6) 0.0456(19) Uani 0.72(2) 1 d D . P B 1
H14A H 0.302802 0.315272 0.203226 0.055 Uiso 0.72(2) 1 calc R U P B 1
H14B H 0.366519 0.286002 0.188311 0.055 Uiso 0.72(2) 1 calc R U P B 1
C15A C 0.3021(6) 0.2694(14) 0.0921(7) 0.058(3) Uani 0.72(2) 1 d D U P B 1
H15A H 0.325545 0.297823 0.056324 0.086 Uiso 0.72(2) 1 calc R U P B 1
H15B H 0.262634 0.307294 0.075468 0.086 Uiso 0.72(2) 1 calc R U P B 1
H15C H 0.300887 0.162440 0.095456 0.086 Uiso 0.72(2) 1 calc R U P B 1
C14B C 0.3177(14) 0.3364(12) 0.1467(15) 0.0456(19) Uani 0.28(2) 1 d D U P B 2
H14C H 0.292275 0.309928 0.181162 0.055 Uiso 0.28(2) 1 calc R U P B 2
H14D H 0.351857 0.270898 0.156297 0.055 Uiso 0.28(2) 1 calc R U P B 2
C15B C 0.2853(15) 0.323(4) 0.0666(14) 0.058(3) Uani 0.28(2) 1 d D U P B 2
H15D H 0.312667 0.329918 0.033387 0.086 Uiso 0.28(2) 1 calc R U P B 2
H15E H 0.256766 0.402225 0.055062 0.086 Uiso 0.28(2) 1 calc R U P B 2
H15F H 0.265333 0.228406 0.059279 0.086 Uiso 0.28(2) 1 calc R U P B 2
N16 N 0.500000 0.7767(5) 0.250000 0.0240(10) Uani 1 2 d S T P . .
C17 C 0.47957(17) 0.8533(5) 0.3012(2) 0.0293(9) Uani 1 1 d . . . . .
H17 H 0.464180 0.801261 0.337424 0.035 Uiso 1 1 calc R U . . .
C18 C 0.47987(19) 1.0028(5) 0.3036(2) 0.0350(10) Uani 1 1 d . . . . .
H18 H 0.466283 1.052782 0.341933 0.042 Uiso 1 1 calc R U . . .
C19 C 0.500000 1.0801(7) 0.250000 0.0385(15) Uani 1 2 d S T P . .
H19 H 0.500002 1.184132 0.250001 0.046 Uiso 1 2 calc R U P . .

loop_
_atom_site_aniso_label
_atom_site_aniso_U_11
_atom_site_aniso_U_22
_atom_site_aniso_U_33
_atom_site_aniso_U_23
_atom_site_aniso_U_13
_atom_site_aniso_U_12
Co1 0.0188(4) 0.0256(4) 0.0262(4) 0.000 0.0068(3) 0.000
P1 0.0157(5) 0.0310(6) 0.0275(5) -0.0023(4) 0.0038(4) -0.0006(4)
S1 0.0185(5) 0.0395(7) 0.0310(5) 0.0077(5) 0.0053(4) 0.0030(4)
S2 0.0183(5) 0.0600(8) 0.0355(6) -0.0030(5) 0.0079(4) 0.0044(5)
O1 0.0243(15) 0.0284(17) 0.0401(16) 0.0058(13) -0.0003(13) 0.0029(13)
O2 0.0282(16) 0.0330(17) 0.0273(14) -0.0071(13) 0.0040(12) -0.0050(13)
N1 0.0176(16) 0.0292(19) 0.0223(16) 0.0014(14) 0.0053(13) -0.0005(14)
C2 0.022(2) 0.026(2) 0.028(2) 0.0004(17) 0.0089(16) -0.0039(16)
N3 0.0196(18) 0.046(2) 0.0283(18) 0.0080(16) 0.0068(15) -0.0002(17)
C4 0.026(2) 0.049(3) 0.028(2) 0.009(2) 0.0054(18) -0.001(2)
C5 0.021(2) 0.043(3) 0.022(2) 0.0046(18) 0.0051(16) -0.0009(18)
C6 0.030(2) 0.041(3) 0.029(2) 0.0059(19) 0.0042(18) 0.000(2)
C7 0.039(3) 0.052(3) 0.035(2) -0.002(2) 0.005(2) -0.013(2)
C8 0.037(3) 0.037(3) 0.052(3) 0.009(2) 0.012(2) -0.004(2)
C9 0.038(3) 0.049(3) 0.048(3) 0.021(2) 0.002(2) 0.000(2)
C10 0.028(2) 0.059(3) 0.035(2) 0.010(2) -0.002(2) -0.008(2)
C11 0.039(3) 0.055(3) 0.035(3) -0.004(2) 0.009(2) -0.008(2)
C12A 0.036(3) 0.028(4) 0.041(4) -0.004(3) -0.002(3) 0.014(3)
C13A 0.030(3) 0.041(4) 0.038(3) 0.004(3) 0.005(3) 0.011(3)
C12B 0.036(3) 0.028(4) 0.041(4) -0.004(3) -0.002(3) 0.014(3)
C13B 0.030(3) 0.041(4) 0.038(3) 0.004(3) 0.005(3) 0.011(3)
C14A 0.050(4) 0.040(3) 0.044(4) -0.013(3) 0.004(3) -0.019(2)
C15A 0.082(7) 0.049(6) 0.044(6) -0.016(5) 0.016(5) -0.031(6)
C14B 0.050(4) 0.040(3) 0.044(4) -0.013(3) 0.004(3) -0.019(2)
C15B 0.082(7) 0.049(6) 0.044(6) -0.016(5) 0.016(5) -0.031(6)
N16 0.016(2) 0.023(2) 0.033(3) 0.000 0.0056(19) 0.000
C17 0.021(2) 0.036(2) 0.032(2) -0.0052(19) 0.0083(18) -0.0024(18)
C18 0.032(2) 0.032(2) 0.041(3) -0.008(2) 0.007(2) 0.0023(19)
C19 0.036(4) 0.024(3) 0.053(4) 0.000 0.002(3) 0.000

loop_
_atom_type_symbol
_atom_type_description
_atom_type_scat_dispersion_real
_atom_type_scat_dispersion_imag
_atom_type_scat_source
C C 0.0033 0.0016 'International Tables Vol C Tables 4.2.6.8 and 6.1.1.4'
H H 0.0000 0.0000 'International Tables Vol C Tables 4.2.6.8 and 6.1.1.4'
Co Co 0.3494 0.9721 'International Tables Vol C Tables 4.2.6.8 and 6.1.1.4'
N N 0.0061 0.0033 'International Tables Vol C Tables 4.2.6.8 and 6.1.1.4'
O O 0.0106 0.0060 'International Tables Vol C Tables 4.2.6.8 and 6.1.1.4'
P P 0.1023 0.0942 'International Tables Vol C Tables 4.2.6.8 and 6.1.1.4'
S S 0.1246 0.1234 'International Tables Vol C Tables 4.2.6.8 and 6.1.1.4'

loop_
_geom_angle_atom_site_label_1
_geom_angle_atom_site_label_2
_geom_angle_atom_site_label_3
_geom_angle
_geom_angle_site_symmetry_1
_geom_angle_site_symmetry_3
_geom_angle_publ_flag
N16 Co1 N1 94.44(9) . 2_655 ?
N16 Co1 N1 94.44(9) . . ?
N1 Co1 N1 171.12(18) 2_655 . ?
N16 Co1 S1 118.25(3) . 2_655 ?
N1 Co1 S1 69.59(9) 2_655 2_655 ?
N1 Co1 S1 105.99(9) . 2_655 ?
N16 Co1 S1 118.25(3) . . ?
N1 Co1 S1 105.99(9) 2_655 . ?
N1 Co1 S1 69.59(9) . . ?
S1 Co1 S1 123.51(7) 2_655 . ?
O1 P1 O2 100.07(16) . . ?
O1 P1 N1 101.05(16) . . ?
O2 P1 N1 106.52(16) . . ?
O1 P1 S2 114.99(12) . . ?
O2 P1 S2 112.98(12) . . ?
N1 P1 S2 118.98(13) . . ?
C2 S1 Co1 79.79(13) . . ?
C12A O1 P1 126.4(4) . . ?
C12B O1 P1 111.1(11) . . ?
C14B O2 P1 130.1(11) . . ?
C14A O2 P1 115.8(5) . . ?
C2 N1 P1 129.8(3) . . ?
C2 N1 Co1 97.0(2) . . ?
P1 N1 Co1 133.17(17) . . ?
N3 C2 N1 123.9(4) . . ?
N3 C2 S1 122.5(3) . . ?
N1 C2 S1 113.6(3) . . ?
C2 N3 C4 126.2(4) . . ?
C2 N3 H3 118(3) . . ?
C4 N3 H3 116(3) . . ?
N3 C4 C11 108.7(4) . . ?
N3 C4 C5 111.3(3) . . ?
C11 C4 C5 111.1(3) . . ?
N3 C4 H4 108.6 . . ?
C11 C4 H4 108.6 . . ?
C5 C4 H4 108.6 . . ?
C10 C5 C6 118.9(4) . . ?
C10 C5 C4 118.4(4) . . ?
C6 C5 C4 122.6(4) . . ?
C7 C6 C5 120.9(4) . . ?
C7 C6 H6 119.5 . . ?
C5 C6 H6 119.5 . . ?
C6 C7 C8 119.8(4) . . ?
C6 C7 H7 120.1 . . ?
C8 C7 H7 120.1 . . ?
C9 C8 C7 119.6(5) . . ?
C9 C8 H8 120.2 . . ?
C7 C8 H8 120.2 . . ?
C8 C9 C10 120.0(5) . . ?
C8 C9 H9 120.0 . . ?
C10 C9 H9 120.0 . . ?
C5 C10 C9 120.7(4) . . ?
C5 C10 H10 119.7 . . ?
C9 C10 H10 119.7 . . ?
C4 C11 H11A 109.5 . . ?
C4 C11 H11B 109.5 . . ?
H11A C11 H11B 109.5 . . ?
C4 C11 H11C 109.5 . . ?
H11A C11 H11C 109.5 . . ?
H11B C11 H11C 109.5 . . ?
O1 C12A C13A 113.1(5) . . ?
O1 C12A H12A 109.0 . . ?
C13A C12A H12A 109.0 . . ?
O1 C12A H12B 109.0 . . ?
C13A C12A H12B 109.0 . . ?
H12A C12A H12B 107.8 . . ?
C12A C13A H13A 109.5 . . ?
C12A C13A H13B 109.5 . . ?
H13A C13A H13B 109.5 . . ?
C12A C13A H13C 109.5 . . ?
H13A C13A H13C 109.5 . . ?
H13B C13A H13C 109.5 . . ?
O1 C12B C13B 100.8(15) . . ?
O1 C12B H12C 111.6 . . ?
C13B C12B H12C 111.6 . . ?
O1 C12B H12D 111.6 . . ?
C13B C12B H12D 111.6 . . ?
H12C C12B H12D 109.4 . . ?
C12B C13B H13D 109.5 . . ?
C12B C13B H13E 109.5 . . ?
H13D C13B H13E 109.5 . . ?
C12B C13B H13F 109.5 . . ?
H13D C13B H13F 109.5 . . ?
H13E C13B H13F 109.5 . . ?
O2 C14A C15A 106.4(6) . . ?
O2 C14A H14A 110.5 . . ?
C15A C14A H14A 110.5 . . ?
O2 C14A H14B 110.5 . . ?
C15A C14A H14B 110.5 . . ?
H14A C14A H14B 108.6 . . ?
C14A C15A H15A 109.5 . . ?
C14A C15A H15B 109.5 . . ?
H15A C15A H15B 109.5 . . ?
C14A C15A H15C 109.5 . . ?
H15A C15A H15C 109.5 . . ?
H15B C15A H15C 109.5 . . ?
O2 C14B C15B 105.9(14) . . ?
O2 C14B H14C 110.5 . . ?
C15B C14B H14C 110.5 . . ?
O2 C14B H14D 110.5 . . ?
C15B C14B H14D 110.5 . . ?
H14C C14B H14D 108.7 . . ?
C14B C15B H15D 109.5 . . ?
C14B C15B H15E 109.5 . . ?
H15D C15B H15E 109.5 . . ?
C14B C15B H15F 109.5 . . ?
H15D C15B H15F 109.5 . . ?
H15E C15B H15F 109.5 . . ?
C17 N16 C17 117.1(5) . 2_655 ?
C17 N16 Co1 121.5(3) . . ?
C17 N16 Co1 121.5(3) 2_655 . ?
N16 C17 C18 123.0(4) . . ?
N16 C17 H17 118.5 . . ?
C18 C17 H17 118.5 . . ?
C17 C18 C19 119.4(4) . . ?
C17 C18 H18 120.3 . . ?
C19 C18 H18 120.3 . . ?
C18 C19 C18 118.1(6) 2_655 . ?
C18 C19 H19 120.9 2_655 . ?
C18 C19 H19 120.9 . . ?

loop_
_geom_bond_atom_site_label_1
_geom_bond_atom_site_label_2
_geom_bond_distance
_geom_bond_site_symmetry_2
_geom_bond_publ_flag
Co1 N16 2.050(5) . ?
Co1 N1 2.152(3) 2_655 ?
Co1 N1 2.152(3) . ?
Co1 S1 2.3676(11) 2_655 ?
Co1 S1 2.3677(11) . ?
P1 O1 1.570(3) . ?
P1 O2 1.581(3) . ?
P1 N1 1.630(3) . ?
P1 S2 1.9457(15) . ?
S1 C2 1.733(4) . ?
O1 C12A 1.459(5) . ?
O1 C12B 1.459(7) . ?
O2 C14B 1.465(7) . ?
O2 C14A 1.467(6) . ?
N1 C2 1.346(5) . ?
C2 N3 1.324(5) . ?
N3 C4 1.469(5) . ?
N3 H3 0.782(10) . ?
C4 C11 1.522(6) . ?
C4 C5 1.536(6) . ?
C4 H4 1.0000 . ?
C5 C10 1.384(6) . ?
C5 C6 1.388(6) . ?
C6 C7 1.381(6) . ?
C6 H6 0.9500 . ?
C7 C8 1.395(7) . ?
C7 H7 0.9500 . ?
C8 C9 1.381(7) . ?
C8 H8 0.9500 . ?
C9 C10 1.390(7) . ?
C9 H9 0.9500 . ?
C10 H10 0.9500 . ?
C11 H11A 0.9800 . ?
C11 H11B 0.9800 . ?
C11 H11C 0.9800 . ?
C12A C13A 1.489(9) . ?
C12A H12A 0.9900 . ?
C12A H12B 0.9900 . ?
C13A H13A 0.9800 . ?
C13A H13B 0.9800 . ?
C13A H13C 0.9800 . ?
C12B C13B 1.53(3) . ?
C12B H12C 0.9900 . ?
C12B H12D 0.9900 . ?
C13B H13D 0.9800 . ?
C13B H13E 0.9800 . ?
C13B H13F 0.9800 . ?
C14A C15A 1.512(8) . ?
C14A H14A 0.9900 . ?
C14A H14B 0.9900 . ?
C15A H15A 0.9800 . ?
C15A H15B 0.9800 . ?
C15A H15C 0.9800 . ?
C14B C15B 1.510(9) . ?
C14B H14C 0.9900 . ?
C14B H14D 0.9900 . ?
C15B H15D 0.9800 . ?
C15B H15E 0.9800 . ?
C15B H15F 0.9800 . ?
N16 C17 1.340(4) . ?
N16 C17 1.340(4) 2_655 ?
C17 C18 1.366(6) . ?
C17 H17 0.9500 . ?
C18 C19 1.375(5) . ?
C18 H18 0.9500 . ?
C19 H19 0.9500 . ?

loop_
_geom_torsion_atom_site_label_1
_geom_torsion_atom_site_label_2
_geom_torsion_atom_site_label_3
_geom_torsion_atom_site_label_4
_geom_torsion
_geom_torsion_site_symmetry_1
_geom_torsion_site_symmetry_2
_geom_torsion_site_symmetry_3
_geom_torsion_site_symmetry_4
_geom_torsion_publ_flag
O2 P1 O1 C12A 92.7(4) . . . . ?
N1 P1 O1 C12A -158.1(4) . . . . ?
S2 P1 O1 C12A -28.6(4) . . . . ?
O2 P1 O1 C12B 71.5(11) . . . . ?
N1 P1 O1 C12B -179.3(11) . . . . ?
S2 P1 O1 C12B -49.9(11) . . . . ?
O1 P1 O2 C14B -179.4(18) . . . . ?
N1 P1 O2 C14B 75.8(18) . . . . ?
S2 P1 O2 C14B -56.6(18) . . . . ?
O1 P1 O2 C14A 170.8(6) . . . . ?
N1 P1 O2 C14A 66.0(6) . . . . ?
S2 P1 O2 C14A -66.5(6) . . . . ?
O1 P1 N1 C2 144.0(4) . . . . ?
O2 P1 N1 C2 -111.9(4) . . . . ?
S2 P1 N1 C2 17.1(4) . . . . ?
O1 P1 N1 Co1 -37.4(3) . . . . ?
O2 P1 N1 Co1 66.7(3) . . . . ?
S2 P1 N1 Co1 -164.29(17) . . . . ?
P1 N1 C2 N3 -2.0(6) . . . . ?
Co1 N1 C2 N3 179.0(4) . . . . ?
P1 N1 C2 S1 179.6(2) . . . . ?
Co1 N1 C2 S1 0.6(3) . . . . ?
Co1 S1 C2 N3 -179.0(4) . . . . ?
Co1 S1 C2 N1 -0.5(3) . . . . ?
N1 C2 N3 C4 -179.8(4) . . . . ?
S1 C2 N3 C4 -1.5(6) . . . . ?
C2 N3 C4 C11 138.2(4) . . . . ?
C2 N3 C4 C5 -99.2(5) . . . . ?
N3 C4 C5 C10 154.6(4) . . . . ?
C11 C4 C5 C10 -84.1(5) . . . . ?
N3 C4 C5 C6 -27.9(5) . . . . ?
C11 C4 C5 C6 93.4(4) . . . . ?
C10 C5 C6 C7 -0.5(6) . . . . ?
C4 C5 C6 C7 -178.0(4) . . . . ?
C5 C6 C7 C8 -0.6(7) . . . . ?
C6 C7 C8 C9 1.3(7) . . . . ?
C7 C8 C9 C10 -0.9(7) . . . . ?
C6 C5 C10 C9 1.0(7) . . . . ?
C4 C5 C10 C9 178.6(4) . . . . ?
C8 C9 C10 C5 -0.3(7) . . . . ?
P1 O1 C12A C13A -85.1(6) . . . . ?
P1 O1 C12B C13B 175.7(11) . . . . ?
P1 O2 C14A C15A 168.1(6) . . . . ?
P1 O2 C14B C15B 156.1(16) . . . . ?
C17 N16 C17 C18 -1.2(3) 2_655 . . . ?
Co1 N16 C17 C18 178.8(3) . . . . ?
N16 C17 C18 C19 2.4(6) . . . . ?
C17 C18 C19 C18 -1.1(3) . . . 2_655 ?
